data_8102027
loop_
_publ_author_name
'Irrgang, T.'
'Spannenberg, A.'
'Kempe, R.'

_publ_section_title
;
Crystal structure of bis(1,3-bis[{4-methyl-pyridin-2-yl}-amido]-1,
1,3,3-tetramethyldisiloxane)dichromium dichloride, [(C~16~H~24~N~4~OSi~2~)
CrCl]~2~
;
_journal_issue 3
_journal_name_full 'Zeitschrift f\"ur Kristallographie - New Crystal Structures'
_journal_page_first 413
_journal_page_last 414
_journal_volume 221
_journal_year 2006
_chemical_formula_structural '[(C16H24N4OSi2)CrCl]2'
_chemical_formula_sum 'C32 H48 Cl2 Cr2 N8 O2 Si4'
_chemical_formula_weight 864.04
_chemical_name_systematic
; 
bis(1,3-di[{4-methyl-pyridin-2-yl}amido]-1,1,3,3-
tetramethyldisiloxane)dichromium dichloride 
;
_space_group_IT_number 14
_symmetry_cell_setting monoclinic
_symmetry_space_group_name_Hall '-P 2yn'
_symmetry_space_group_name_H-M 'P 1 21/n 1'
_atom_sites_solution_hydrogens geom
_atom_sites_solution_primary direct
_atom_sites_solution_secondary difmap
_audit_creation_method SHELXL
_cell_angle_alpha 90.00
_cell_angle_beta 113.83(3)
_cell_angle_gamma 90.00
_cell_formula_units_Z 2
_cell_length_a 12.416(2)
_cell_length_b 13.668(3)
_cell_length_c 13.172(3)
_cell_measurement_reflns_used 2000
_cell_measurement_temperature 200(2)
_cell_measurement_theta_max 20
_cell_measurement_theta_min 4
_cell_volume 2044.7(9)
_computing_cell_refinement STOE-CELL
_computing_data_collection STOE-EXPOSE
_computing_data_reduction STOE-INTEGRATE
_computing_molecular_graphics SCHAKAL
_computing_publication_material SHELXL-93
_computing_structure_refinement 'SHELXL-93 (Sheldrick, 1993)'
_computing_structure_solution 'SHELXS-86 (Sheldrick, 1990)'
_diffrn_ambient_temperature 200(2)
_diffrn_measurement_device 'Stoe IPDS I'
_diffrn_measurement_method phi
_diffrn_radiation_monochromator graphite
_diffrn_radiation_source 'fine-focus sealed tube'
_diffrn_radiation_type MoK\a
_diffrn_radiation_wavelength 0.71073
_diffrn_reflns_av_R_equivalents 0.0898
_diffrn_reflns_av_sigmaI/netI 0.1424
_diffrn_reflns_limit_h_max 12
_diffrn_reflns_limit_h_min -12
_diffrn_reflns_limit_k_max 0
_diffrn_reflns_limit_k_min -13
_diffrn_reflns_limit_l_max 13
_diffrn_reflns_limit_l_min -13
_diffrn_reflns_number 4054
_diffrn_reflns_theta_max 21.05
_diffrn_reflns_theta_min 1.90
_diffrn_standards_interval_time 360
_diffrn_standards_number 50-200
_exptl_absorpt_coefficient_mu 0.819
_exptl_absorpt_correction_type 'MEAN IMAGING PLATE INTENSITY METHOD'
_exptl_crystal_colour blue-green
_exptl_crystal_density_diffrn 1.403
_exptl_crystal_description prism
_exptl_crystal_F_000 900
_exptl_crystal_size_max 0.4
_exptl_crystal_size_mid 0.3
_exptl_crystal_size_min 0.2
_refine_diff_density_max 0.584
_refine_diff_density_min -0.299
_refine_diff_density_rms 0.105
_refine_ls_extinction_method none
_refine_ls_goodness_of_fit_all 0.827
_refine_ls_goodness_of_fit_obs 1.017
_refine_ls_matrix_type full
_refine_ls_number_parameters 226
_refine_ls_number_reflns 2095
_refine_ls_number_restraints 0
_refine_ls_restrained_S_all 0.827
_refine_ls_restrained_S_obs 1.017
_refine_ls_R_factor_all 0.0879
_refine_ls_R_factor_obs 0.0523
_refine_ls_shift/esd_max -0.001
_refine_ls_shift/esd_mean 0.000
_refine_ls_structure_factor_coef Fsqd
_refine_ls_weighting_details 'w=1/[\s^2^(Fo^2^)+(0.0426P)^2^+0.0000P] where P=(Fo^2^+2Fc^2^)/3'
_refine_ls_weighting_scheme calc
_refine_ls_wR_factor_all 0.1202
_refine_ls_wR_factor_obs 0.1102
_reflns_number_observed 1256
_reflns_number_total 2095
_reflns_observed_criterion >2sigma(I)
_cod_data_source_file 1267-1845.cff
_cod_data_source_block 835
_cod_depositor_comments
;
The following automatic conversions were performed:

'_refine_ls_weighting_scheme' value 'calc
w=1/[\s^2^(Fo^2^)+(0.0426P)^2^+0.0000P] where P=(Fo^2^+2Fc^2^)/3' was
changed to 'calc'. New tag '_refine_ls_weighting_details' was
created. The value of the new tag was set to
'w=1/[\s^2^(Fo^2^)+(0.0426P)^2^+0.0000P] where P=(Fo^2^+2Fc^2^)/3'.

Automatic conversion script
Id: cif_fix_values 3143 2015-03-26 13:38:13Z robertas 
;
_cod_original_cell_volume 2044.7(7)
_cod_original_sg_symbol_H-M P12(1)/n1
_cod_database_code 8102027

loop_
_symmetry_equiv_pos_as_xyz
'x, y, z'
'-x+1/2, y+1/2, -z+1/2'
'-x, -y, -z'
'x-1/2, -y-1/2, z-1/2'

loop_
_atom_site_aniso_label
_atom_site_aniso_U_11
_atom_site_aniso_U_22
_atom_site_aniso_U_33
_atom_site_aniso_U_23
_atom_site_aniso_U_13
_atom_site_aniso_U_12
C1 0.023(5) 0.026(4) 0.040(7) 0.009(4) 0.021(5) 0.004(4)
C2 0.021(4) 0.038(5) 0.048(7) 0.006(5) 0.024(5) 0.001(4)
C3 0.029(5) 0.029(5) 0.034(6) -0.003(4) 0.012(5) 0.002(4)
C4 0.036(5) 0.041(5) 0.031(6) -0.009(4) 0.015(5) -0.008(4)
C5 0.016(4) 0.036(5) 0.044(7) 0.002(4) 0.008(5) -0.003(4)
C6 0.025(5) 0.028(5) 0.036(6) 0.001(4) 0.014(4) -0.003(4)
C7 0.023(4) 0.026(5) 0.043(6) -0.001(4) 0.012(4) -0.005(4)
C8 0.036(5) 0.015(5) 0.043(6) 0.005(4) 0.002(4) -0.008(4)
C9 0.048(5) 0.040(6) 0.068(8) -0.003(5) 0.013(5) 0.000(4)
C10 0.028(5) 0.049(5) 0.050(7) -0.003(4) 0.018(5) 0.002(4)
C11 0.023(4) 0.050(5) 0.053(7) -0.001(5) 0.009(4) 0.008(4)
C12 0.029(5) 0.174(12) 0.077(9) -0.057(8) 0.020(6) 0.011(6)
C13 0.090(8) 0.124(10) 0.037(8) 0.007(6) 0.002(6) -0.063(7)
C14 0.027(5) 0.043(6) 0.039(7) 0.009(4) 0.011(5) 0.006(4)
C15 0.031(5) 0.021(5) 0.055(7) 0.001(4) 0.011(5) 0.008(4)
C16 0.040(5) 0.065(6) 0.044(7) -0.009(5) 0.021(5) -0.008(4)
N1 0.018(3) 0.032(4) 0.033(5) -0.004(3) 0.011(3) -0.006(3)
N2 0.021(4) 0.027(4) 0.039(5) 0.000(3) 0.009(4) 0.002(3)
N3 0.020(3) 0.018(3) 0.040(5) -0.010(3) 0.013(3) 0.001(3)
N4 0.021(4) 0.019(4) 0.038(5) -0.006(3) 0.010(3) 0.002(3)
O1 0.021(3) 0.048(3) 0.035(4) -0.007(3) 0.013(3) -0.008(2)
Si1 0.0248(13) 0.062(2) 0.041(2) -0.0068(13) 0.0148(13) -0.0114(11)
Si2 0.0194(12) 0.0337(14) 0.038(2) -0.0044(11) 0.0114(12) -0.0015(9)
Cl1 0.0414(12) 0.0324(12) 0.0390(15) 0.0043(10) 0.0145(11) 0.0031(9)
Cr1 0.0204(7) 0.0275(7) 0.0328(9) -0.0001(6) 0.0104(6) 0.0009(5)

loop_
_atom_site_label
_atom_site_type_symbol
_atom_site_fract_x
_atom_site_fract_y
_atom_site_fract_z
_atom_site_U_iso_or_equiv
_atom_site_thermal_displace_type
_atom_site_occupancy
_atom_site_symmetry_multiplicity
_atom_site_Wyckoff_symbol
_atom_site_calc_flag
_atom_site_refinement_flags
_atom_site_disorder_group
C1 C 1.0653(6) 0.4452(5) 0.2270(7) 0.027(2) Uani 1 4 e d . .
C2 C 1.0886(6) 0.4137(5) 0.1384(7) 0.032(2) Uani 1 4 e d . .
H2 H 1.1647(6) 0.4243(5) 0.1397(7) 0.038 Uiso 1 4 e calc R .
C3 C 1.0055(7) 0.3678(5) 0.0489(7) 0.031(2) Uani 1 4 e d . .
C4 C 0.8947(7) 0.3542(5) 0.0491(7) 0.036(2) Uani 1 4 e d . .
H4 H 0.8348(7) 0.3225(5) -0.0117(7) 0.043 Uiso 1 4 e calc R .
C5 C 0.8718(6) 0.3861(5) 0.1359(7) 0.034(2) Uani 1 4 e d . .
H5 H 0.7953(6) 0.3765(5) 0.1342(7) 0.040 Uiso 1 4 e calc R .
C6 C 1.0807(6) 0.6469(5) 0.5498(6) 0.029(2) Uani 1 4 e d . .
C7 C 1.1355(6) 0.7327(5) 0.5387(7) 0.031(2) Uani 1 4 e d . .
H7 H 1.2035(6) 0.7295(5) 0.5228(7) 0.038 Uiso 1 4 e calc R .
C8 C 1.0905(7) 0.8233(5) 0.5508(7) 0.036(2) Uani 1 4 e d . .
C9 C 1.1488(7) 0.9151(5) 0.5381(8) 0.055(3) Uani 1 4 e d . .
H9A H 1.1063(7) 0.9718(5) 0.5492(8) 0.083 Uiso 1 4 e calc R .
H9B H 1.1480(7) 0.9176(5) 0.4635(8) 0.083 Uiso 1 4 e calc R .
H9C H 1.2304(7) 0.9163(5) 0.5934(8) 0.083 Uiso 1 4 e calc R .
C10 C 1.3489(6) 0.5934(5) 0.7202(7) 0.042(2) Uani 1 4 e d . .
H10A H 1.3243(6) 0.5713(5) 0.7784(7) 0.062 Uiso 1 4 e calc R .
H10B H 1.3333(6) 0.6636(5) 0.7073(7) 0.062 Uiso 1 4 e calc R .
H10C H 1.4334(6) 0.5812(5) 0.7436(7) 0.062 Uiso 1 4 e calc R .
C11 C 1.2998(6) 0.3942(5) 0.6150(7) 0.044(2) Uani 1 4 e d . .
H11A H 1.2745(6) 0.3702(5) 0.6720(7) 0.066 Uiso 1 4 e calc R .
H11B H 1.3847(6) 0.3839(5) 0.6396(7) 0.066 Uiso 1 4 e calc R .
H11C H 1.2578(6) 0.3585(5) 0.5456(7) 0.066 Uiso 1 4 e calc R .
C12 C 1.3788(7) 0.4388(9) 0.3597(9) 0.094(4) Uani 1 4 e d . .
H12A H 1.3575(7) 0.4203(9) 0.2821(9) 0.141 Uiso 1 4 e calc R .
H12B H 1.3746(7) 0.3811(9) 0.4022(9) 0.141 Uiso 1 4 e calc R .
H12C H 1.4591(7) 0.4650(9) 0.3910(9) 0.141 Uiso 1 4 e calc R .
C13 C 1.2849(9) 0.6420(7) 0.2906(8) 0.091(4) Uani 1 4 e d . .
H13A H 1.2643(9) 0.6247(7) 0.2128(8) 0.137 Uiso 1 4 e calc R .
H13B H 1.3655(9) 0.6676(7) 0.3232(8) 0.137 Uiso 1 4 e calc R .
H13C H 1.2303(9) 0.6920(7) 0.2948(8) 0.137 Uiso 1 4 e calc R .
C14 C 1.0593(7) 0.2636(6) 0.4165(7) 0.037(2) Uani 1 4 e d . .
H14 H 1.1275(7) 0.2623(6) 0.4007(7) 0.045 Uiso 1 4 e calc R .
C15 C 1.0098(7) 0.1768(5) 0.4256(7) 0.038(2) Uani 1 4 e d . .
H15 H 1.0431(7) 0.1168(5) 0.4159(7) 0.045 Uiso 1 4 e calc R .
C16 C 1.0306(7) 0.3323(6) -0.0476(7) 0.048(2) Uani 1 4 e d . .
H16A H 0.9598(7) 0.3016(6) -0.1027(7) 0.072 Uiso 1 4 e calc R .
H16B H 1.0947(7) 0.2843(6) -0.0213(7) 0.072 Uiso 1 4 e calc R .
H16C H 1.0536(7) 0.3878(6) -0.0815(7) 0.072 Uiso 1 4 e calc R .
N1 N 1.1346(5) 0.4879(4) 0.3248(6) 0.027(2) Uani 1 4 e d . .
N2 N 0.9538(5) 0.4308(4) 0.2242(5) 0.030(2) Uani 1 4 e d . .
N3 N 1.1142(4) 0.5477(4) 0.5453(5) 0.026(2) Uani 1 4 e d . .
N4 N 1.0170(5) 0.3496(4) 0.4288(5) 0.027(2) Uani 1 4 e d . .
O1 O 1.3098(4) 0.5647(3) 0.4961(4) 0.0340(14) Uani 1 4 e d . .
Si1 Si 1.2750(2) 0.5334(2) 0.3670(2) 0.0419(7) Uani 1 4 e d . .
Si2 Si 1.2666(2) 0.52621(15) 0.5920(2) 0.0304(6) Uani 1 4 e d . .
Cl1 Cl 0.9331(2) 0.64127(13) 0.3020(2) 0.0382(6) Uani 1 4 e d . .
Cr1 Cr 1.00877(9) 0.49344(8) 0.38288(11) 0.0270(4) Uani 1 4 e d . .

loop_
_atom_type_symbol
_atom_type_description
_atom_type_scat_dispersion_real
_atom_type_scat_dispersion_imag
_atom_type_scat_source
C C 0.0033 0.0016 'International Tables Vol C Tables 4.2.6.8 and 6.1.1.4'
H H 0.0000 0.0000 'International Tables Vol C Tables 4.2.6.8 and 6.1.1.4'
N N 0.0061 0.0033 'International Tables Vol C Tables 4.2.6.8 and 6.1.1.4'
O O 0.0106 0.0060 'International Tables Vol C Tables 4.2.6.8 and 6.1.1.4'
Si Si 0.0817 0.0704 'International Tables Vol C Tables 4.2.6.8 and 6.1.1.4'
Cl Cl 0.1484 0.1585 'International Tables Vol C Tables 4.2.6.8 and 6.1.1.4'
Cr Cr 0.3209 0.6236 'International Tables Vol C Tables 4.2.6.8 and 6.1.1.4'

loop_
_geom_angle_atom_site_label_1
_geom_angle_atom_site_label_2
_geom_angle_atom_site_label_3
_geom_angle
_geom_angle_site_symmetry_1
_geom_angle_site_symmetry_3
_geom_angle_publ_flag
N1 C1 C2 131.9(6) . . ?
N1 C1 N2 109.3(6) . . ?
C2 C1 N2 118.8(7) . . ?
C3 C2 C1 122.0(6) . . ?
C2 C3 C4 117.6(7) . . ?
C2 C3 C16 122.3(7) . . ?
C4 C3 C16 120.1(7) . . ?
C5 C4 C3 120.2(7) . . ?
N2 C5 C4 122.1(6) . . ?
N4 C6 C7 120.6(6) 3_766 . ?
N4 C6 N3 110.0(5) 3_766 . ?
C7 C6 N3 129.3(6) . . ?
C6 C7 C8 120.0(7) . . ?
C7 C8 C15 117.3(6) . 3_766 ?
C7 C8 C9 119.9(7) . . ?
C15 C8 C9 122.8(7) 3_766 . ?
N4 C14 C15 123.1(7) . . ?
C14 C15 C8 119.5(7) . 3_766 ?
C1 N1 Si1 129.3(5) . . ?
C1 N1 Cr1 94.9(4) . . ?
Si1 N1 Cr1 135.2(4) . . ?
C5 N2 C1 119.3(6) . . ?
C5 N2 Cr1 150.9(5) . . ?
C1 N2 Cr1 89.8(5) . . ?
C6 N3 Si2 115.7(4) . . ?
C6 N3 Cr1 107.5(4) . . ?
Si2 N3 Cr1 115.4(3) . . ?
C6 N3 Cr1 87.7(4) . 3_766 ?
Si2 N3 Cr1 130.6(3) . 3_766 ?
Cr1 N3 Cr1 95.3(2) . 3_766 ?
C14 N4 C6 119.4(6) . 3_766 ?
C14 N4 Cr1 142.3(5) . . ?
C6 N4 Cr1 95.0(4) 3_766 . ?
Si1 O1 Si2 133.1(3) . . ?
O1 Si1 N1 103.8(3) . . ?
O1 Si1 C13 108.2(4) . . ?
N1 Si1 C13 113.7(4) . . ?
O1 Si1 C12 109.8(4) . . ?
N1 Si1 C12 111.5(4) . . ?
C13 Si1 C12 109.6(6) . . ?
O1 Si2 N3 108.4(3) . . ?
O1 Si2 C10 108.3(3) . . ?
N3 Si2 C10 111.1(3) . . ?
O1 Si2 C11 108.5(3) . . ?
N3 Si2 C11 110.9(3) . . ?
C10 Si2 C11 109.5(4) . . ?
N1 Cr1 N4 97.1(2) . . ?
N1 Cr1 N2 66.0(2) . . ?
N4 Cr1 N2 82.0(2) . . ?
N1 Cr1 N3 98.0(2) . . ?
N4 Cr1 N3 95.7(2) . . ?
N2 Cr1 N3 163.2(2) . . ?
N1 Cr1 N3 162.4(2) . 3_766 ?
N4 Cr1 N3 65.3(2) . 3_766 ?
N2 Cr1 N3 109.0(2) . 3_766 ?
N3 Cr1 N3 84.7(2) . 3_766 ?
N1 Cr1 Cl1 95.3(2) . . ?
N4 Cr1 Cl1 160.5(2) . . ?
N2 Cr1 Cl1 89.4(2) . . ?
N3 Cr1 Cl1 97.4(2) . . ?
N3 Cr1 Cl1 101.7(2) 3_766 . ?

loop_
_geom_bond_atom_site_label_1
_geom_bond_atom_site_label_2
_geom_bond_distance
_geom_bond_site_symmetry_2
_geom_bond_publ_flag
C1 N1 1.358(9) . ?
C1 C2 1.380(10) . ?
C1 N2 1.384(8) . ?
C2 C3 1.366(10) . ?
C3 C4 1.389(9) . ?
C3 C16 1.506(10) . ?
C4 C5 1.356(10) . ?
C5 N2 1.344(9) . ?
C6 N4 1.352(8) 3_766 ?
C6 C7 1.393(9) . ?
C6 N3 1.427(8) . ?
C7 C8 1.394(9) . ?
C8 C15 1.400(9) 3_766 ?
C8 C9 1.492(9) . ?
C10 Si2 1.829(8) . ?
C11 Si2 1.848(7) . ?
C12 Si1 1.856(9) . ?
C13 Si1 1.825(9) . ?
C14 N4 1.325(8) . ?
C14 C15 1.363(9) . ?
C15 C8 1.400(9) 3_766 ?
N1 Si1 1.718(6) . ?
N1 Cr1 1.999(5) . ?
N2 Cr1 2.102(7) . ?
N3 Si2 1.762(5) . ?
N3 Cr1 2.139(6) . ?
N3 Cr1 2.170(5) 3_766 ?
N4 C6 1.352(8) 3_766 ?
N4 Cr1 2.047(6) . ?
O1 Si1 1.634(5) . ?
O1 Si2 1.645(5) . ?
Cl1 Cr 2.300(2) . ?
Cr1 N3 2.170(5) 3_766 ?
